data_7701526
loop_
_publ_author_name
'Gusev, Alexey'
'Nemec, Ivan'
'Herchel, Radovan'
'Riush, Irina'
'Titi\<s, J\'an'
'Bo\<ca, Roman'
'Lyssenko, Konstantin'
'Kiskin, Mikhail'
'Eremenko, Igor'
'Linert, Wolfgang'

_publ_section_title
;
 Structural and magnetic characterization of Ni(ii), Co(ii), and Fe(ii)
 binuclear complexes on a bis(pyridyl-triazolyl)alkane basis.
;
_journal_issue 28
_journal_name_full 'Dalton transactions (Cambridge, England : 2003)'
_journal_page_first 10526
_journal_page_last 10536
_journal_paper_doi 10.1039/c9dt01391a
_journal_volume 48
_journal_year 2019
_chemical_formula_sum 'C16 H18 Co N10 O8'
_chemical_formula_weight 537.33
_space_group_crystal_system monoclinic
_space_group_IT_number 15
_space_group_name_Hall '-I 2yc'
_space_group_name_H-M_alt 'I 1 2/c 1'
_atom_sites_solution_hydrogens mixed
_audit_creation_method SHELXL-2014/7
_audit_update_record
;
2019-06-04 deposited with the CCDC.	2019-06-06 downloaded from the CCDC.
;
_cell_angle_alpha 90
_cell_angle_beta 110.266(4)
_cell_angle_gamma 90
_cell_formula_units_Z 4
_cell_length_a 15.2228(6)
_cell_length_b 10.2158(4)
_cell_length_c 14.4221(5)
_cell_measurement_reflns_used 2532
_cell_measurement_temperature 100(2)
_cell_measurement_theta_max 28.222
_cell_measurement_theta_min 2.844
_cell_volume 2103.98(15)
_computing_cell_refinement 'Bruker SAINT'
_computing_data_collection 'Bruker APEX2'
_computing_data_reduction 'Bruker SAINT'
_computing_molecular_graphics 'Bruker SHELXTL'
_computing_publication_material Bruker
_computing_structure_refinement 'SHELXL-2014/7 (Sheldrick, 2014)'
_computing_structure_solution 'SHELXS-97 (Sheldrick, 1990)'
_diffrn_ambient_temperature 100(2)
_diffrn_measured_fraction_theta_full 0.999
_diffrn_measured_fraction_theta_max 0.999
_diffrn_measurement_device_type 'Bruker APEX-II CCD'
_diffrn_measurement_method '\f and \w scans'
_diffrn_radiation_type MoK\a
_diffrn_radiation_wavelength 0.71073
_diffrn_reflns_av_R_equivalents 0.0285
_diffrn_reflns_av_unetI/netI 0.0402
_diffrn_reflns_Laue_measured_fraction_full 0.999
_diffrn_reflns_Laue_measured_fraction_max 0.999
_diffrn_reflns_limit_h_max 17
_diffrn_reflns_limit_h_min -19
_diffrn_reflns_limit_k_max 11
_diffrn_reflns_limit_k_min -13
_diffrn_reflns_limit_l_max 17
_diffrn_reflns_limit_l_min -18
_diffrn_reflns_number 5177
_diffrn_reflns_point_group_measured_fraction_full 0.999
_diffrn_reflns_point_group_measured_fraction_max 0.999
_diffrn_reflns_theta_full 25.242
_diffrn_reflns_theta_max 27.500
_diffrn_reflns_theta_min 2.853
_diffrn_source 'fine-focus sealed tube'
_exptl_absorpt_coefficient_mu 0.886
_exptl_absorpt_correction_T_max 0.884
_exptl_absorpt_correction_T_min 0.746
_exptl_absorpt_correction_type multi-scan
_exptl_absorpt_process_details 'SADABS v2004/1, Sheldrick, G.M., (2004)'
_exptl_crystal_colour blue
_exptl_crystal_density_diffrn 1.696
_exptl_crystal_description block
_exptl_crystal_F_000 1100
_exptl_crystal_size_max 0.280
_exptl_crystal_size_mid 0.210
_exptl_crystal_size_min 0.200
_refine_diff_density_max 0.400
_refine_diff_density_min -0.354
_refine_diff_density_rms 0.067
_refine_ls_extinction_method none
_refine_ls_goodness_of_fit_ref 1.048
_refine_ls_hydrogen_treatment mixed
_refine_ls_matrix_type full
_refine_ls_number_parameters 165
_refine_ls_number_reflns 2413
_refine_ls_number_restraints 3
_refine_ls_restrained_S_all 1.049
_refine_ls_R_factor_all 0.0368
_refine_ls_R_factor_gt 0.0324
_refine_ls_shift/su_max 0.000
_refine_ls_shift/su_mean 0.000
_refine_ls_structure_factor_coef Fsqd
_refine_ls_weighting_details 'w=1/[\s^2^(Fo^2^)+(0.0294P)^2^+2.3782P] where P=(Fo^2^+2Fc^2^)/3'
_refine_ls_weighting_scheme calc
_refine_ls_wR_factor_gt 0.0745
_refine_ls_wR_factor_ref 0.0777
_reflns_Friedel_coverage 0.000
_reflns_number_gt 2175
_reflns_number_total 2413
_reflns_threshold_expression 'I > 2\s(I)'
_cod_data_source_file c9dt01391a2.cif
_cod_data_source_block 1b
_cod_depositor_comments
;
The following automatic conversions were performed:

data item '_exptl_absorpt_correction_type' value 'multi scan' was
changed to 'multi-scan' in accordance with the
/home/data/users/saulius/crontab/automatic-downloads/current/RSC/lib/dictionaries/cif_core.dic
dictionary named 'cif_core.dic' version 2.4.2 last updated on
2011-04-26.

Automatic conversion script
Id: cif_fix_values 6909 2019-04-08 15:41:33Z antanas 
;
_cod_original_sg_symbol_Hall -i_2yc
_cod_original_sg_symbol_H-M i_1_2/c_1
_cod_database_code 7701526
_shelx_shelxl_version_number 2014/7
_shelx_space_group_comment
;
The symmetry employed for this shelxl refinement is uniquely defined
by the following loop, which should always be used as a source of
symmetry information in preference to the above space-group names.
They are only intended as comments.
;
_shelx_estimated_absorpt_t_min 0.789
_shelx_estimated_absorpt_t_max 0.843

loop_
_space_group_symop_operation_xyz
'x, y, z'
'-x, y, -z+1/2'
'x+1/2, y+1/2, z+1/2'
'-x+1/2, y+1/2, -z+1'
'-x, -y, -z'
'x, -y, z-1/2'
'-x+1/2, -y+1/2, -z+1/2'
'x+1/2, -y+1/2, z'

loop_
_atom_site_label
_atom_site_type_symbol
_atom_site_fract_x
_atom_site_fract_y
_atom_site_fract_z
_atom_site_U_iso_or_equiv
_atom_site_adp_type
_atom_site_occupancy
_atom_site_site_symmetry_order
_atom_site_calc_flag
_atom_site_refinement_flags_posn
_atom_site_refinement_flags_adp
_atom_site_refinement_flags_occupancy
Co1 Co 0.5000 0.43356(3) 0.2500 0.00995(11) Uani 1 2 d S T P
O7 O 0.28172(8) 0.11161(14) 0.36750(9) 0.0181(3) Uani 1 1 d . . .
O8 O 0.42889(9) 0.07145(14) 0.39784(10) 0.0182(3) Uani 1 1 d . . .
O6 O 0.32548(9) 0.01066(14) 0.25805(9) 0.0191(3) Uani 1 1 d . . .
N4 N 0.54907(10) 0.57814(15) 0.35979(10) 0.0129(3) Uani 1 1 d . . .
N5 N 0.56849(10) 0.73021(15) 0.47012(11) 0.0130(3) Uani 1 1 d . . .
H5 H 0.5671 0.8076 0.4964 0.016 Uiso 1 1 calc R U .
O1 O 0.61755(9) 0.40604(17) 0.21678(10) 0.0238(3) Uani 1 1 d D . .
N1 N 0.60519(10) 0.62078(15) 0.52235(11) 0.0134(3) Uani 1 1 d . . .
N8 N 0.34509(10) 0.06445(15) 0.34003(11) 0.0131(3) Uani 1 1 d . . .
N9 N 0.58088(10) 0.32044(15) 0.38384(10) 0.0110(3) Uani 1 1 d . . .
C1 C 0.48545(14) 0.80277(19) 0.29609(13) 0.0202(4) Uani 1 1 d . . .
H1C H 0.4972 0.8910 0.3263 0.024 Uiso 1 1 calc R U .
H1D H 0.4172 0.7863 0.2749 0.024 Uiso 1 1 calc R U .
C2 C 0.66306(13) 0.13453(19) 0.47363(14) 0.0173(4) Uani 1 1 d . . .
H2 H 0.6783 0.0443 0.4738 0.021 Uiso 1 1 calc R U .
C3 C 0.67626(12) 0.34094(19) 0.55582(13) 0.0154(4) Uani 1 1 d . . .
H3 H 0.7003 0.3944 0.6130 0.018 Uiso 1 1 calc R U .
C6 C 0.60465(12) 0.19397(18) 0.38802(13) 0.0137(4) Uani 1 1 d . . .
H6 H 0.5804 0.1426 0.3298 0.016 Uiso 1 1 calc R U .
C10 C 0.53455(12) 0.70446(18) 0.37309(13) 0.0131(4) Uani 1 1 d . . .
C11 C 0.59193(11) 0.53109(18) 0.45272(12) 0.0110(3) Uani 1 1 d . . .
C12 C 0.69875(12) 0.2088(2) 0.55875(14) 0.0175(4) Uani 1 1 d . . .
H12 H 0.7382 0.1698 0.6185 0.021 Uiso 1 1 calc R U .
C13 C 0.61763(11) 0.39248(18) 0.46688(12) 0.0115(3) Uani 1 1 d . . .
H1A H 0.6704(9) 0.399(2) 0.2609(11) 0.017 Uiso 1 1 d D U .
H1B H 0.6209(13) 0.395(2) 0.1608(8) 0.017 Uiso 1 1 d D U .

loop_
_atom_site_aniso_label
_atom_site_aniso_U_11
_atom_site_aniso_U_22
_atom_site_aniso_U_33
_atom_site_aniso_U_23
_atom_site_aniso_U_13
_atom_site_aniso_U_12
Co1 0.01122(18) 0.01117(19) 0.00664(16) 0.000 0.00207(13) 0.000
O7 0.0133(6) 0.0256(8) 0.0155(6) -0.0047(6) 0.0051(5) 0.0035(5)
O8 0.0104(6) 0.0215(8) 0.0190(7) -0.0069(6) 0.0004(5) -0.0002(5)
O6 0.0208(7) 0.0230(8) 0.0120(6) -0.0067(6) 0.0035(5) 0.0015(6)
N4 0.0148(7) 0.0131(8) 0.0090(7) 0.0002(6) 0.0018(6) 0.0016(6)
N5 0.0146(7) 0.0128(8) 0.0113(7) -0.0033(6) 0.0040(6) -0.0006(6)
O1 0.0117(6) 0.0524(10) 0.0070(6) -0.0008(6) 0.0030(5) 0.0002(6)
N1 0.0142(7) 0.0153(8) 0.0104(7) 0.0003(6) 0.0042(6) -0.0009(6)
N8 0.0133(7) 0.0122(8) 0.0127(7) 0.0003(6) 0.0032(6) 0.0007(6)
N9 0.0103(7) 0.0132(8) 0.0105(7) 0.0002(6) 0.0047(6) -0.0002(6)
C1 0.0293(11) 0.0117(9) 0.0129(9) -0.0013(7) -0.0011(8) 0.0062(8)
C2 0.0168(9) 0.0140(10) 0.0217(9) 0.0045(8) 0.0075(8) 0.0023(7)
C3 0.0138(8) 0.0192(10) 0.0117(8) 0.0012(7) 0.0026(7) -0.0021(7)
C6 0.0134(8) 0.0136(9) 0.0149(8) -0.0004(7) 0.0060(7) -0.0007(7)
C10 0.0137(8) 0.0140(9) 0.0106(8) -0.0028(7) 0.0030(7) -0.0005(7)
C11 0.0086(8) 0.0170(9) 0.0074(7) -0.0011(7) 0.0026(6) -0.0018(7)
C12 0.0141(8) 0.0199(10) 0.0161(9) 0.0068(8) 0.0022(7) 0.0012(7)
C13 0.0103(8) 0.0153(9) 0.0098(8) 0.0003(7) 0.0047(7) -0.0015(7)

loop_
_atom_type_symbol
_atom_type_description
_atom_type_scat_dispersion_real
_atom_type_scat_dispersion_imag
_atom_type_scat_source
C C 0.0033 0.0016 'International Tables Vol C Tables 4.2.6.8 and 6.1.1.4'
H H 0.0000 0.0000 'International Tables Vol C Tables 4.2.6.8 and 6.1.1.4'
Co Co 0.3494 0.9721 'International Tables Vol C Tables 4.2.6.8 and 6.1.1.4'
N N 0.0061 0.0033 'International Tables Vol C Tables 4.2.6.8 and 6.1.1.4'
O O 0.0106 0.0060 'International Tables Vol C Tables 4.2.6.8 and 6.1.1.4'

loop_
_geom_angle_atom_site_label_1
_geom_angle_atom_site_label_2
_geom_angle_atom_site_label_3
_geom_angle
_geom_angle_site_symmetry_1
_geom_angle_site_symmetry_3
O1 Co1 O1 164.05(10) 2_655 .
O1 Co1 N4 99.38(6) 2_655 2_655
O1 Co1 N4 91.82(6) . 2_655
O1 Co1 N4 91.83(6) 2_655 .
O1 Co1 N4 99.38(6) . .
N4 Co1 N4 90.83(8) 2_655 .
O1 Co1 N9 82.19(5) 2_655 2_655
O1 Co1 N9 89.51(5) . 2_655
N4 Co1 N9 76.45(6) 2_655 2_655
N4 Co1 N9 164.77(6) . 2_655
O1 Co1 N9 89.51(5) 2_655 .
O1 Co1 N9 82.19(5) . .
N4 Co1 N9 164.77(6) 2_655 .
N4 Co1 N9 76.45(6) . .
N9 Co1 N9 117.28(8) 2_655 .
C10 N4 C11 104.31(14) . .
C10 N4 Co1 138.92(12) . .
C11 N4 Co1 114.70(12) . .
C10 N5 N1 110.74(15) . .
C11 N1 N5 102.97(14) . .
O6 N8 O7 120.73(14) . .
O6 N8 O8 120.58(14) . .
O7 N8 O8 118.69(14) . .
C6 N9 C13 117.64(15) . .
C6 N9 Co1 127.00(12) . .
C13 N9 Co1 114.95(12) . .
C10 C1 C1 115.01(16) . 2_655
C12 C2 C6 118.91(18) . .
C13 C3 C12 118.00(17) . .
N9 C6 C2 122.90(17) . .
N4 C10 N5 108.49(16) . .
N4 C10 C1 127.54(16) . .
N5 C10 C1 123.92(16) . .
N1 C11 N4 113.49(16) . .
N1 C11 C13 126.94(16) . .
N4 C11 C13 119.56(15) . .
C2 C12 C3 119.23(17) . .
N9 C13 C3 123.29(17) . .
N9 C13 C11 113.24(15) . .
C3 C13 C11 123.44(16) . .

loop_
_geom_bond_atom_site_label_1
_geom_bond_atom_site_label_2
_geom_bond_distance
_geom_bond_site_symmetry_2
Co1 O1 2.0259(13) 2_655
Co1 O1 2.0260(13) .
Co1 N4 2.1041(15) 2_655
Co1 N4 2.1041(15) .
Co1 N9 2.2205(15) 2_655
Co1 N9 2.2206(14) .
O7 N8 1.2587(19) .
O8 N8 1.2612(19) .
O6 N8 1.2427(19) .
N4 C10 1.334(2) .
N4 C11 1.359(2) .
N5 C10 1.339(2) .
N5 N1 1.356(2) .
N1 C11 1.322(2) .
N9 C6 1.337(2) .
N9 C13 1.351(2) .
C1 C10 1.492(3) .
C1 C1 1.540(4) 2_655
C2 C12 1.384(3) .
C2 C6 1.387(3) .
C3 C13 1.388(2) .
C3 C12 1.390(3) .
C11 C13 1.464(3) .
